data_1567291
loop_
_publ_author_name
'Heck, Joshua'
'Metz, Fabian'
'Buchenau, S\"oren'
'Teubner, Melissa'
'Grimm-Lebsanft, Benjamin'
'Spaniol, Thomas P.'
'Hoffmann, Alexander'
'R\"ubhausen, Michael A.'
'Herres-Pawlis, Sonja'

_publ_section_title
;
 Manipulating electron transfer -- the influence of substituents on novel
 copper guanidine quinolinyl complexes
;
_journal_issue 28
_journal_name_full 'Chemical Science'
_journal_page_first 8274
_journal_page_last 8288
_journal_paper_doi 10.1039/D2SC02910C
_journal_volume 13
_journal_year 2022
_chemical_formula_moiety 'C32 H40 Cu N8 O4, F6 P'
_chemical_formula_sum 'C32 H40 Cu F6 N8 O4 P'
_chemical_formula_weight 809.23
_space_group_crystal_system monoclinic
_space_group_IT_number 14
_space_group_name_Hall '-P 2ybc'
_space_group_name_H-M_alt 'P 1 21/c 1'
_atom_sites_solution_hydrogens geom
_audit_creation_method SHELXL-2018/3
_audit_update_record
;
2022-01-06 deposited with the CCDC.	2022-07-06 downloaded from the CCDC.
;
_cell_angle_alpha 90
_cell_angle_beta 92.60(3)
_cell_angle_gamma 90
_cell_formula_units_Z 4
_cell_length_a 7.7600(16)
_cell_length_b 13.900(3)
_cell_length_c 32.300(7)
_cell_measurement_reflns_used 57827
_cell_measurement_temperature 100(2)
_cell_measurement_theta_max 68.48
_cell_measurement_theta_min 3.45
_cell_volume 3480.4(13)
_computing_cell_refinement
;
X-Area Recipe 1.33.0.0 (STOE, 2015)
;
_computing_data_collection
;
X-Area Pilatus3_SV 1.31.131.0 (STOE, 2017)
;
_computing_data_reduction
;
X-Area Integrate 1.71.0.0 (STOE, 2016)
X-Area LANA 1.71.4.0 (STOE, 2017)
;
_computing_molecular_graphics SHELXTL
_computing_publication_material
;
STOE & Cie GmbH, X-Area, software package for collecting single-crystal or
multi-domain crystal data on STOE area-detector diffractometers, for image 
processing, for the correction and scaling of reflection intensities and 
for outlier rejection, version 1.77, Darmstadt 2016
;
_computing_structure_refinement 'SHELXL-2018/3 (Sheldrick, 2018)'
_computing_structure_solution 'SHELXS-97 (Sheldrick, 1990)'
_diffrn_ambient_temperature 100
_diffrn_detector 'Hybrid Pixel Counting Detector'
_diffrn_detector_area_resol_mean 5.81
_diffrn_detector_type 'Dectris Pilatus 200K'
_diffrn_measured_fraction_theta_full 0.988
_diffrn_measured_fraction_theta_max 0.980
_diffrn_measurement_details ' 5755 frames, detector distance = 60 mm'
_diffrn_measurement_device '4-circle diffractometer'
_diffrn_measurement_device_type 'STOE STADIVARI'
_diffrn_measurement_method 'rotation method, \w scans'
_diffrn_radiation_collimation '0.5 mm diameter'
_diffrn_radiation_monochromator 'Graded multilayer mirror'
_diffrn_radiation_polarisn_norm 270
_diffrn_radiation_probe x-ray
_diffrn_radiation_type 'Cu K\a'
_diffrn_radiation_wavelength 1.54186
_diffrn_reflns_av_R_equivalents 0.0357
_diffrn_reflns_av_unetI/netI 0.0191
_diffrn_reflns_Laue_measured_fraction_full 0.988
_diffrn_reflns_Laue_measured_fraction_max 0.980
_diffrn_reflns_limit_h_max 9
_diffrn_reflns_limit_h_min -7
_diffrn_reflns_limit_k_max 13
_diffrn_reflns_limit_k_min -16
_diffrn_reflns_limit_l_max 38
_diffrn_reflns_limit_l_min -37
_diffrn_reflns_number 24533
_diffrn_reflns_point_group_measured_fraction_full 0.988
_diffrn_reflns_point_group_measured_fraction_max 0.980
_diffrn_reflns_theta_full 67.686
_diffrn_reflns_theta_max 68.150
_diffrn_reflns_theta_min 3.462
_diffrn_source 'sealed x-ray tube'
_diffrn_source_current 1.000
_diffrn_source_power 0.050
_diffrn_source_target Cu
_diffrn_source_type 'Xenocs Cu microfocus tube'
_diffrn_source_voltage 50
_exptl_absorpt_coefficient_mu 2.050
_exptl_absorpt_correction_T_max 0.7396
_exptl_absorpt_correction_T_min 0.1932
_exptl_absorpt_correction_type multi-scan
_exptl_absorpt_process_details
;
STOE X-Red32, absorption correction by Gaussian integration, analogous to
P. Coppens, "The Evaluation of Absorption and Extinction in Single-Crystal
Structure Analysis", published in: F. R. Ahmed (Editor), "Crystallographic
Computing", Munksgaard, Copenhagen (1970), 255 - 270.
;
_exptl_crystal_colour red
_exptl_crystal_density_diffrn 1.544
_exptl_crystal_description plate
_exptl_crystal_F_000 1672
_exptl_crystal_size_max 0.210
_exptl_crystal_size_mid 0.130
_exptl_crystal_size_min 0.040
_refine_diff_density_max 0.612
_refine_diff_density_min -0.642
_refine_diff_density_rms 0.104
_refine_ls_extinction_coef 0.0020(2)
_refine_ls_extinction_expression Fc^*^=kFc[1+0.001xFc^2^\l^3^/sin(2\q)]^-1/4^
_refine_ls_extinction_method 'SHELXL-2018/3 (Sheldrick 2018)'
_refine_ls_goodness_of_fit_ref 1.052
_refine_ls_hydrogen_treatment constr
_refine_ls_matrix_type full
_refine_ls_number_parameters 480
_refine_ls_number_reflns 6250
_refine_ls_number_restraints 0
_refine_ls_restrained_S_all 1.052
_refine_ls_R_factor_all 0.0785
_refine_ls_R_factor_gt 0.0756
_refine_ls_shift/su_max 0.000
_refine_ls_shift/su_mean 0.000
_refine_ls_structure_factor_coef Fsqd
_refine_ls_weighting_details 'w=1/[\s^2^(Fo^2^)+(0.1067P)^2^+7.7578P] where P=(Fo^2^+2Fc^2^)/3'
_refine_ls_weighting_scheme calc
_refine_ls_wR_factor_gt 0.2068
_refine_ls_wR_factor_ref 0.2097
_reflns_Friedel_coverage 0.000
_reflns_number_gt 5850
_reflns_number_total 6250
_reflns_threshold_expression 'I > 2\s(I)'
_cod_data_source_file d2sc02910c2.cif
_cod_data_source_block C7
_cod_original_sg_symbol_H-M 'P 21/c'
_cod_database_code 1567291
_shelx_shelxl_version_number 2018/3
_shelx_space_group_comment
;
The symmetry employed for this shelxl refinement is uniquely defined
by the following loop, which should always be used as a source of
symmetry information in preference to the above space-group names.
They are only intended as comments.
;
_shelx_estimated_absorpt_t_min 0.673
_shelx_estimated_absorpt_t_max 0.922
_exptl_absorpt_special_details
;
Afterwards scaling of reflection intensities was performed within STOE LANA.
J. Koziskova, F. Hahn, J. Richter, J. Kozisek, "Comparison of different
absorption corrections on the model structure of tetrakis(\m~2~-acetato)-
diaqua-di-copper(II)", Acta Chimica Slovaca, vol. 9, no. 2, 2016, pp. 136 - 140.
Finally a spherical absorption correction was done within STOE LANA.
;

loop_
_space_group_symop_operation_xyz
'x, y, z'
'-x, y+1/2, -z+1/2'
'-x, -y, -z'
'x, -y-1/2, z-1/2'

loop_
_atom_site_label
_atom_site_type_symbol
_atom_site_fract_x
_atom_site_fract_y
_atom_site_fract_z
_atom_site_U_iso_or_equiv
_atom_site_adp_type
_atom_site_occupancy
_atom_site_site_symmetry_order
_atom_site_calc_flag
_atom_site_refinement_flags_posn
_atom_site_refinement_flags_adp
_atom_site_refinement_flags_occupancy
_atom_site_disorder_assembly
_atom_site_disorder_group
Cu1 Cu 0.99587(8) 0.31975(4) 0.13382(2) 0.0468(2) Uani 1 1 d . . . . .
F1 F 0.5757(4) 0.9341(2) 0.05798(10) 0.0750(8) Uani 1 1 d . . . . .
P1 P 0.50832(17) 0.85292(10) 0.08892(4) 0.0632(4) Uani 1 1 d . . . . .
C1 C 1.0563(6) 0.1170(3) 0.16384(13) 0.0480(9) Uani 1 1 d . . . . .
O1 O 1.0954(5) 0.6376(2) 0.14992(11) 0.0631(9) Uani 1 1 d . . . . .
N1 N 1.0457(5) 0.2096(2) 0.17468(11) 0.0461(8) Uani 1 1 d . . . . .
N2 N 1.1903(5) 0.0581(3) 0.17449(11) 0.0488(8) Uani 1 1 d . . . . .
O2 O 1.1242(4) 0.5104(2) 0.10824(10) 0.0560(8) Uani 1 1 d . . . . .
F2 F 0.5272(4) 0.9282(2) 0.12649(9) 0.0703(8) Uani 1 1 d . . . . .
C2 C 1.3621(6) 0.0949(3) 0.18500(15) 0.0530(10) Uani 1 1 d . . . . .
H2A H 1.448174 0.053603 0.172628 0.080 Uiso 1 1 calc R U . . .
H2B H 1.381507 0.095501 0.215187 0.080 Uiso 1 1 calc R U . . .
H2C H 1.372319 0.160528 0.174260 0.080 Uiso 1 1 calc R U . . .
N3 N 0.9279(5) 0.0805(3) 0.13955(11) 0.0493(8) Uani 1 1 d . . . . .
F3 F 0.6911(5) 0.8110(2) 0.10173(11) 0.0853(10) Uani 1 1 d . . . . .
C3 C 1.1682(6) -0.0433(3) 0.18285(15) 0.0551(11) Uani 1 1 d . . . . .
H3A H 1.235546 -0.081117 0.163714 0.083 Uiso 1 1 calc R U . . .
H3B H 1.045936 -0.060303 0.179076 0.083 Uiso 1 1 calc R U . . .
H3C H 1.208218 -0.057260 0.211441 0.083 Uiso 1 1 calc R U . . .
N4 N 1.1253(4) 0.3963(2) 0.17984(10) 0.0450(8) Uani 1 1 d . . . . .
F4 F 0.4417(5) 0.7708(3) 0.12275(14) 0.1000(12) Uani 1 1 d . . . . .
C4 C 0.9586(6) 0.0091(3) 0.10698(15) 0.0553(11) Uani 1 1 d . . . . .
H4A H 0.898142 -0.050740 0.113105 0.083 Uiso 1 1 calc R U . . .
H4B H 1.082612 -0.003520 0.106071 0.083 Uiso 1 1 calc R U . . .
H4C H 0.915501 0.034207 0.080111 0.083 Uiso 1 1 calc R U . . .
C5 C 0.7631(6) 0.1296(3) 0.13549(15) 0.0535(10) Uani 1 1 d . . . . .
H5A H 0.674199 0.084402 0.125225 0.080 Uiso 1 1 calc R U . . .
H5B H 0.771285 0.183117 0.115927 0.080 Uiso 1 1 calc R U . . .
H5C H 0.732618 0.154476 0.162588 0.080 Uiso 1 1 calc R U . . .
F5 F 0.4952(4) 0.7777(2) 0.05159(11) 0.0806(10) Uani 1 1 d . . . . .
O21 O 0.6660(4) 0.3259(2) 0.19152(10) 0.0545(8) Uani 1 1 d . . . . .
C21 C 1.0780(5) 0.2387(3) 0.04967(13) 0.0472(9) Uani 1 1 d . . . . .
C16 C 1.0561(8) 0.6952(4) 0.11327(17) 0.0658(13) Uani 1 1 d . . . . .
H16A H 1.050230 0.763197 0.121076 0.099 Uiso 1 1 calc R U . . .
H16B H 0.944828 0.675043 0.100543 0.099 Uiso 1 1 calc R U . . .
H16C H 1.146588 0.686256 0.093426 0.099 Uiso 1 1 calc R U . . .
C15 C 1.1236(6) 0.5440(3) 0.14234(14) 0.0480(9) Uani 1 1 d . . . . .
C14 C 1.1527(5) 0.3430(3) 0.21554(13) 0.0469(9) Uani 1 1 d . . . . .
C13 C 1.1554(5) 0.4901(3) 0.18189(14) 0.0479(9) Uani 1 1 d . . . . .
C12 C 1.2108(6) 0.5372(3) 0.21849(14) 0.0533(10) Uani 1 1 d . . . . .
H12 H 1.226995 0.604933 0.218702 0.064 Uiso 1 1 calc R U . . .
C11 C 1.2414(6) 0.4849(3) 0.25379(14) 0.0530(10) Uani 1 1 d . . . . .
H11 H 1.282627 0.515785 0.278537 0.064 Uiso 1 1 calc R U . . .
C10 C 1.2118(5) 0.3849(3) 0.25347(13) 0.0495(10) Uani 1 1 d . . . . .
C9 C 1.2385(6) 0.3262(3) 0.28892(14) 0.0540(11) Uani 1 1 d . . . . .
H9 H 1.282206 0.352951 0.314351 0.065 Uiso 1 1 calc R U . . .
C8 C 1.2002(6) 0.2303(4) 0.28599(14) 0.0562(11) Uani 1 1 d . . . . .
H8 H 1.216467 0.190917 0.309876 0.067 Uiso 1 1 calc R U . . .
C7 C 1.1376(6) 0.1883(3) 0.24870(14) 0.0516(10) Uani 1 1 d . . . . .
H7 H 1.109726 0.121793 0.248082 0.062 Uiso 1 1 calc R U . . .
C6 C 1.1157(5) 0.2425(3) 0.21282(13) 0.0475(9) Uani 1 1 d . . . . .
F6 F 0.3091(4) 0.8789(3) 0.08260(10) 0.0744(8) Uani 1 1 d . . . . .
N21 N 0.9985(5) 0.3068(2) 0.07129(11) 0.0463(8) Uani 1 1 d . . . . .
O22 O 0.6747(5) 0.4766(2) 0.21590(10) 0.0656(9) Uani 1 1 d . . . . .
C22 C 0.8105(6) 0.1740(3) 0.01684(16) 0.0558(11) Uani 1 1 d . . . . .
H22A H 0.781617 0.107442 0.009224 0.084 Uiso 1 1 calc R U . . .
H22B H 0.760673 0.217765 -0.004252 0.084 Uiso 1 1 calc R U . . .
H22C H 0.763499 0.188958 0.043744 0.084 Uiso 1 1 calc R U . . .
N22 N 0.9978(5) 0.1854(3) 0.01952(11) 0.0508(9) Uani 1 1 d . . . . .
N23 N 1.2442(5) 0.2204(3) 0.05967(12) 0.0503(8) Uani 1 1 d . . . . .
C23 C 1.0858(7) 0.1557(4) -0.01766(15) 0.0631(12) Uani 1 1 d . . . . .
H23A H 1.021960 0.179847 -0.042384 0.095 Uiso 1 1 calc R U . . .
H23B H 1.091275 0.085310 -0.018761 0.095 Uiso 1 1 calc R U . . .
H23C H 1.203064 0.182078 -0.016648 0.095 Uiso 1 1 calc R U . . .
N24 N 0.7746(4) 0.3989(2) 0.11806(11) 0.0459(8) Uani 1 1 d . . . . .
C24 C 1.3531(6) 0.2915(4) 0.08159(16) 0.0559(11) Uani 1 1 d . . . . .
H24A H 1.467997 0.291487 0.070207 0.084 Uiso 1 1 calc R U . . .
H24B H 1.362872 0.275313 0.111130 0.084 Uiso 1 1 calc R U . . .
H24C H 1.301245 0.355483 0.078121 0.084 Uiso 1 1 calc R U . . .
C25 C 1.3230(6) 0.1245(3) 0.05600(16) 0.0551(11) Uani 1 1 d . . . . .
H25A H 1.379078 0.106237 0.082643 0.083 Uiso 1 1 calc R U . . .
H25B H 1.408959 0.126193 0.034703 0.083 Uiso 1 1 calc R U . . .
H25C H 1.233398 0.077376 0.048221 0.083 Uiso 1 1 calc R U . . .
C26 C 0.8853(5) 0.3717(3) 0.05115(13) 0.0466(9) Uani 1 1 d . . . . .
C27 C 0.8816(6) 0.3952(3) 0.00995(14) 0.0504(10) Uani 1 1 d . . . . .
H27 H 0.948762 0.358725 -0.008241 0.061 Uiso 1 1 calc R U . . .
C28 C 0.7809(6) 0.4720(3) -0.00625(14) 0.0527(10) Uani 1 1 d . . . . .
H28 H 0.778146 0.484776 -0.035166 0.063 Uiso 1 1 calc R U . . .
C29 C 0.6877(6) 0.5281(3) 0.01902(15) 0.0533(10) Uani 1 1 d . . . . .
H29 H 0.626881 0.582438 0.008091 0.064 Uiso 1 1 calc R U . . .
C30 C 0.6817(5) 0.5054(3) 0.06158(14) 0.0481(9) Uani 1 1 d . . . . .
C34 C 0.7770(5) 0.4259(3) 0.07739(13) 0.0468(9) Uani 1 1 d . . . . .
C33 C 0.6797(5) 0.4513(3) 0.14331(14) 0.0468(9) Uani 1 1 d . . . . .
C32 C 0.5891(6) 0.5340(3) 0.13031(15) 0.0531(10) Uani 1 1 d . . . . .
H32 H 0.530021 0.571577 0.149708 0.064 Uiso 1 1 calc R U . . .
C31 C 0.5865(6) 0.5599(3) 0.08954(15) 0.0513(10) Uani 1 1 d . . . . .
H31 H 0.521392 0.614124 0.080054 0.062 Uiso 1 1 calc R U . . .
C35 C 0.6743(5) 0.4207(3) 0.18725(14) 0.0485(10) Uani 1 1 d . . . . .
C36 C 0.6637(7) 0.2906(4) 0.23358(14) 0.0576(11) Uani 1 1 d . . . . .
H36A H 0.641070 0.221236 0.233257 0.086 Uiso 1 1 calc R U . . .
H36B H 0.572817 0.323612 0.248181 0.086 Uiso 1 1 calc R U . . .
H36C H 0.775659 0.303046 0.247837 0.086 Uiso 1 1 calc R U . . .

loop_
_atom_site_aniso_label
_atom_site_aniso_U_11
_atom_site_aniso_U_22
_atom_site_aniso_U_33
_atom_site_aniso_U_23
_atom_site_aniso_U_13
_atom_site_aniso_U_12
Cu1 0.0491(4) 0.0433(4) 0.0478(4) -0.0008(2) -0.0018(3) 0.0002(2)
F1 0.078(2) 0.0696(19) 0.078(2) -0.0006(15) 0.0089(15) 0.0133(16)
P1 0.0572(7) 0.0582(7) 0.0732(8) -0.0143(6) -0.0067(6) 0.0062(6)
C1 0.052(2) 0.047(2) 0.045(2) 0.0026(18) 0.0038(17) -0.0027(19)
O1 0.083(2) 0.0446(17) 0.0611(19) 0.0013(14) 0.0017(17) 0.0033(16)
N1 0.0510(19) 0.0379(17) 0.0494(19) -0.0008(14) 0.0035(15) 0.0005(15)
N2 0.0471(19) 0.0425(18) 0.057(2) 0.0003(15) 0.0029(15) 0.0029(15)
O2 0.0643(19) 0.0506(17) 0.0526(17) -0.0002(14) -0.0013(14) -0.0027(15)
F2 0.0707(18) 0.0647(18) 0.0756(19) -0.0201(15) 0.0042(14) -0.0069(14)
C2 0.046(2) 0.053(2) 0.060(3) -0.006(2) 0.0006(19) -0.0005(19)
N3 0.0480(19) 0.0445(19) 0.055(2) -0.0044(16) 0.0006(15) 0.0002(15)
F3 0.087(2) 0.077(2) 0.089(2) -0.0166(17) -0.0272(18) 0.0233(17)
C3 0.060(3) 0.044(2) 0.062(3) 0.003(2) 0.003(2) 0.003(2)
N4 0.0455(18) 0.0420(18) 0.0474(18) -0.0015(14) -0.0006(14) 0.0022(14)
F4 0.100(3) 0.088(3) 0.111(3) 0.011(2) 0.005(2) -0.002(2)
C4 0.058(3) 0.047(2) 0.060(3) -0.006(2) 0.000(2) -0.002(2)
C5 0.049(2) 0.048(2) 0.063(3) -0.001(2) 0.002(2) -0.0021(19)
F5 0.085(2) 0.0642(18) 0.090(2) -0.0215(16) -0.0275(17) 0.0218(16)
O21 0.067(2) 0.0439(16) 0.0525(17) -0.0014(13) 0.0063(14) -0.0024(14)
C21 0.045(2) 0.049(2) 0.047(2) 0.0002(18) 0.0000(17) 0.0004(18)
C16 0.078(3) 0.050(3) 0.069(3) 0.009(2) -0.004(3) -0.001(2)
C15 0.049(2) 0.037(2) 0.058(3) -0.0002(18) 0.0036(18) -0.0041(17)
C14 0.042(2) 0.047(2) 0.052(2) 0.0010(18) 0.0027(17) 0.0038(17)
C13 0.047(2) 0.043(2) 0.054(2) -0.0024(18) -0.0001(18) -0.0019(17)
C12 0.056(2) 0.046(2) 0.058(3) -0.0064(19) -0.001(2) -0.0020(19)
C11 0.052(2) 0.051(2) 0.055(2) -0.009(2) -0.0046(19) -0.001(2)
C10 0.046(2) 0.053(2) 0.050(2) -0.0050(19) 0.0019(17) 0.0063(19)
C9 0.054(3) 0.062(3) 0.045(2) -0.0043(19) -0.0018(19) 0.008(2)
C8 0.058(3) 0.063(3) 0.048(2) 0.005(2) 0.0033(19) 0.010(2)
C7 0.052(2) 0.050(2) 0.053(2) 0.0052(19) 0.0061(19) 0.0033(19)
C6 0.046(2) 0.047(2) 0.050(2) -0.0024(18) 0.0044(17) 0.0005(18)
F6 0.0512(15) 0.096(2) 0.0751(19) -0.0121(17) -0.0029(13) 0.0046(15)
N21 0.0471(18) 0.0427(18) 0.0489(19) -0.0014(15) 0.0000(15) 0.0036(15)
O22 0.090(3) 0.0520(19) 0.0546(18) -0.0058(15) 0.0028(17) 0.0036(17)
C22 0.049(2) 0.054(3) 0.063(3) -0.009(2) -0.007(2) -0.002(2)
N22 0.055(2) 0.048(2) 0.0496(19) -0.0064(15) -0.0001(16) 0.0036(16)
N23 0.0454(18) 0.0472(19) 0.058(2) -0.0016(16) -0.0001(15) 0.0005(16)
C23 0.073(3) 0.063(3) 0.053(3) -0.008(2) 0.000(2) 0.009(2)
N24 0.0448(18) 0.0426(18) 0.0500(19) -0.0033(15) -0.0004(14) -0.0024(14)
C24 0.046(2) 0.056(3) 0.065(3) -0.002(2) 0.000(2) -0.002(2)
C25 0.052(2) 0.047(2) 0.066(3) -0.002(2) 0.003(2) 0.006(2)
C26 0.044(2) 0.044(2) 0.052(2) -0.0016(18) -0.0033(17) -0.0028(17)
C27 0.050(2) 0.049(2) 0.052(2) -0.0017(19) 0.0010(18) -0.0004(19)
C28 0.051(2) 0.054(2) 0.053(2) 0.003(2) -0.0035(19) -0.002(2)
C29 0.050(2) 0.048(2) 0.062(3) 0.003(2) -0.0065(19) -0.0013(19)
C30 0.044(2) 0.044(2) 0.056(2) -0.0006(18) -0.0043(17) -0.0021(17)
C34 0.047(2) 0.040(2) 0.052(2) -0.0023(17) 0.0006(17) -0.0044(17)
C33 0.045(2) 0.040(2) 0.056(2) -0.0051(18) -0.0013(18) 0.0019(17)
C32 0.050(2) 0.045(2) 0.065(3) -0.007(2) 0.004(2) 0.0040(19)
C31 0.046(2) 0.044(2) 0.064(3) 0.0003(19) -0.0006(19) 0.0008(18)
C35 0.045(2) 0.044(2) 0.057(2) -0.0051(19) 0.0032(18) -0.0021(17)
C36 0.068(3) 0.052(3) 0.053(2) 0.003(2) 0.005(2) -0.001(2)

loop_
_atom_type_symbol
_atom_type_description
_atom_type_scat_dispersion_real
_atom_type_scat_dispersion_imag
_atom_type_scat_source
C C 0.0181 0.0091 'International Tables Vol C Tables 4.2.6.8 and 6.1.1.4'
H H 0.0000 0.0000 'International Tables Vol C Tables 4.2.6.8 and 6.1.1.4'
Cu Cu -1.9646 0.5888 'International Tables Vol C Tables 4.2.6.8 and 6.1.1.4'
F F 0.0727 0.0534 'International Tables Vol C Tables 4.2.6.8 and 6.1.1.4'
N N 0.0311 0.0180 'International Tables Vol C Tables 4.2.6.8 and 6.1.1.4'
O O 0.0492 0.0322 'International Tables Vol C Tables 4.2.6.8 and 6.1.1.4'
P P 0.2955 0.4335 'International Tables Vol C Tables 4.2.6.8 and 6.1.1.4'

loop_
_geom_angle_atom_site_label_1
_geom_angle_atom_site_label_2
_geom_angle_atom_site_label_3
_geom_angle
_geom_angle_site_symmetry_1
_geom_angle_site_symmetry_3
_geom_angle_publ_flag
N21 Cu1 N1 124.41(14) . . ?
N21 Cu1 N4 137.75(15) . . ?
N1 Cu1 N4 81.34(14) . . ?
N21 Cu1 N24 81.32(14) . . ?
N1 Cu1 N24 133.00(14) . . ?
N4 Cu1 N24 105.89(14) . . ?
F3 P1 F6 167.9(2) . . ?
F3 P1 F5 88.96(18) . . ?
F6 P1 F5 91.34(18) . . ?
F3 P1 F2 89.57(18) . . ?
F6 P1 F2 90.21(17) . . ?
F5 P1 F2 178.42(19) . . ?
F3 P1 F1 96.2(2) . . ?
F6 P1 F1 95.87(19) . . ?
F5 P1 F1 90.1(2) . . ?
F2 P1 F1 89.49(18) . . ?
F3 P1 F4 82.9(2) . . ?
F6 P1 F4 84.9(2) . . ?
F5 P1 F4 92.0(2) . . ?
F2 P1 F4 88.4(2) . . ?
F1 P1 F4 177.7(2) . . ?
N1 C1 N3 117.7(4) . . ?
N1 C1 N2 124.8(4) . . ?
N3 C1 N2 117.4(4) . . ?
C15 O1 C16 114.6(4) . . ?
C1 N1 C6 121.2(4) . . ?
C1 N1 Cu1 124.3(3) . . ?
C6 N1 Cu1 112.1(3) . . ?
C1 N2 C3 122.7(4) . . ?
C1 N2 C2 122.1(4) . . ?
C3 N2 C2 114.5(4) . . ?
N2 C2 H2A 109.5 . . ?
N2 C2 H2B 109.5 . . ?
H2A C2 H2B 109.5 . . ?
N2 C2 H2C 109.5 . . ?
H2A C2 H2C 109.5 . . ?
H2B C2 H2C 109.5 . . ?
C1 N3 C5 120.2(4) . . ?
C1 N3 C4 122.2(4) . . ?
C5 N3 C4 115.0(4) . . ?
N2 C3 H3A 109.5 . . ?
N2 C3 H3B 109.5 . . ?
H3A C3 H3B 109.5 . . ?
N2 C3 H3C 109.5 . . ?
H3A C3 H3C 109.5 . . ?
H3B C3 H3C 109.5 . . ?
C13 N4 C14 117.8(4) . . ?
C13 N4 Cu1 128.7(3) . . ?
C14 N4 Cu1 112.2(3) . . ?
N3 C4 H4A 109.5 . . ?
N3 C4 H4B 109.5 . . ?
H4A C4 H4B 109.5 . . ?
N3 C4 H4C 109.5 . . ?
H4A C4 H4C 109.5 . . ?
H4B C4 H4C 109.5 . . ?
N3 C5 H5A 109.5 . . ?
N3 C5 H5B 109.5 . . ?
H5A C5 H5B 109.5 . . ?
N3 C5 H5C 109.5 . . ?
H5A C5 H5C 109.5 . . ?
H5B C5 H5C 109.5 . . ?
C35 O21 C36 115.9(4) . . ?
N23 C21 N21 117.9(4) . . ?
N23 C21 N22 118.4(4) . . ?
N21 C21 N22 123.6(4) . . ?
O1 C16 H16A 109.5 . . ?
O1 C16 H16B 109.5 . . ?
H16A C16 H16B 109.5 . . ?
O1 C16 H16C 109.5 . . ?
H16A C16 H16C 109.5 . . ?
H16B C16 H16C 109.5 . . ?
O2 C15 O1 123.6(4) . . ?
O2 C15 C13 125.8(4) . . ?
O1 C15 C13 110.6(4) . . ?
N4 C14 C10 122.3(4) . . ?
N4 C14 C6 116.8(4) . . ?
C10 C14 C6 120.8(4) . . ?
N4 C13 C12 123.2(4) . . ?
N4 C13 C15 115.4(4) . . ?
C12 C13 C15 121.3(4) . . ?
C11 C12 C13 119.4(4) . . ?
C11 C12 H12 120.3 . . ?
C13 C12 H12 120.3 . . ?
C12 C11 C10 119.8(4) . . ?
C12 C11 H11 120.1 . . ?
C10 C11 H11 120.1 . . ?
C11 C10 C9 123.0(4) . . ?
C11 C10 C14 117.3(4) . . ?
C9 C10 C14 119.6(4) . . ?
C8 C9 C10 118.8(4) . . ?
C8 C9 H9 120.6 . . ?
C10 C9 H9 120.6 . . ?
C9 C8 C7 122.0(4) . . ?
C9 C8 H8 119.0 . . ?
C7 C8 H8 119.0 . . ?
C6 C7 C8 121.1(4) . . ?
C6 C7 H7 119.5 . . ?
C8 C7 H7 119.5 . . ?
C7 C6 N1 125.9(4) . . ?
C7 C6 C14 117.6(4) . . ?
N1 C6 C14 116.3(4) . . ?
C21 N21 C26 120.4(4) . . ?
C21 N21 Cu1 127.3(3) . . ?
C26 N21 Cu1 111.8(3) . . ?
N22 C22 H22A 109.5 . . ?
N22 C22 H22B 109.5 . . ?
H22A C22 H22B 109.5 . . ?
N22 C22 H22C 109.5 . . ?
H22A C22 H22C 109.5 . . ?
H22B C22 H22C 109.5 . . ?
C21 N22 C22 121.8(4) . . ?
C21 N22 C23 121.8(4) . . ?
C22 N22 C23 114.8(4) . . ?
C21 N23 C24 121.1(4) . . ?
C21 N23 C25 123.4(4) . . ?
C24 N23 C25 114.7(4) . . ?
N22 C23 H23A 109.5 . . ?
N22 C23 H23B 109.5 . . ?
H23A C23 H23B 109.5 . . ?
N22 C23 H23C 109.5 . . ?
H23A C23 H23C 109.5 . . ?
H23B C23 H23C 109.5 . . ?
C33 N24 C34 117.9(4) . . ?
C33 N24 Cu1 127.5(3) . . ?
C34 N24 Cu1 109.4(3) . . ?
N23 C24 H24A 109.5 . . ?
N23 C24 H24B 109.5 . . ?
H24A C24 H24B 109.5 . . ?
N23 C24 H24C 109.5 . . ?
H24A C24 H24C 109.5 . . ?
H24B C24 H24C 109.5 . . ?
N23 C25 H25A 109.5 . . ?
N23 C25 H25B 109.5 . . ?
H25A C25 H25B 109.5 . . ?
N23 C25 H25C 109.5 . . ?
H25A C25 H25C 109.5 . . ?
H25B C25 H25C 109.5 . . ?
C27 C26 N21 126.2(4) . . ?
C27 C26 C34 117.5(4) . . ?
N21 C26 C34 115.9(4) . . ?
C26 C27 C28 121.9(4) . . ?
C26 C27 H27 119.0 . . ?
C28 C27 H27 119.0 . . ?
C29 C28 C27 120.8(4) . . ?
C29 C28 H28 119.6 . . ?
C27 C28 H28 119.6 . . ?
C28 C29 C30 119.8(4) . . ?
C28 C29 H29 120.1 . . ?
C30 C29 H29 120.1 . . ?
C34 C30 C31 118.0(4) . . ?
C34 C30 C29 119.1(4) . . ?
C31 C30 C29 122.9(4) . . ?
N24 C34 C30 122.2(4) . . ?
N24 C34 C26 117.3(4) . . ?
C30 C34 C26 120.5(4) . . ?
N24 C33 C32 123.1(4) . . ?
N24 C33 C35 117.8(4) . . ?
C32 C33 C35 119.1(4) . . ?
C31 C32 C33 119.4(4) . . ?
C31 C32 H32 120.3 . . ?
C33 C32 H32 120.3 . . ?
C32 C31 C30 119.3(4) . . ?
C32 C31 H31 120.4 . . ?
C30 C31 H31 120.4 . . ?
O22 C35 O21 123.9(4) . . ?
O22 C35 C33 123.3(4) . . ?
O21 C35 C33 112.8(4) . . ?
O21 C36 H36A 109.5 . . ?
O21 C36 H36B 109.5 . . ?
H36A C36 H36B 109.5 . . ?
O21 C36 H36C 109.5 . . ?
H36A C36 H36C 109.5 . . ?
H36B C36 H36C 109.5 . . ?

loop_
_geom_bond_atom_site_label_1
_geom_bond_atom_site_label_2
_geom_bond_distance
_geom_bond_site_symmetry_2
_geom_bond_publ_flag
Cu1 N21 2.029(4) . ?
Cu1 N1 2.047(4) . ?
Cu1 N4 2.053(3) . ?
Cu1 N24 2.083(4) . ?
F1 P1 1.611(4) . ?
P1 F3 1.571(4) . ?
P1 F6 1.591(3) . ?
P1 F5 1.595(3) . ?
P1 F2 1.604(3) . ?
P1 F4 1.678(4) . ?
C1 N1 1.336(6) . ?
C1 N3 1.340(6) . ?
C1 N2 1.356(6) . ?
O1 C15 1.343(5) . ?
O1 C16 1.450(6) . ?
N1 C6 1.401(5) . ?
N2 C3 1.447(6) . ?
N2 C2 1.454(5) . ?
O2 C15 1.197(5) . ?
C2 H2A 0.9800 . ?
C2 H2B 0.9800 . ?
C2 H2C 0.9800 . ?
N3 C5 1.450(6) . ?
N3 C4 1.473(6) . ?
C3 H3A 0.9800 . ?
C3 H3B 0.9800 . ?
C3 H3C 0.9800 . ?
N4 C13 1.325(5) . ?
N4 C14 1.379(5) . ?
C4 H4A 0.9800 . ?
C4 H4B 0.9800 . ?
C4 H4C 0.9800 . ?
C5 H5A 0.9800 . ?
C5 H5B 0.9800 . ?
C5 H5C 0.9800 . ?
O21 C35 1.328(5) . ?
O21 C36 1.445(5) . ?
C21 N23 1.340(5) . ?
C21 N21 1.343(5) . ?
C21 N22 1.352(6) . ?
C16 H16A 0.9800 . ?
C16 H16B 0.9800 . ?
C16 H16C 0.9800 . ?
C15 C13 1.492(6) . ?
C14 C10 1.414(6) . ?
C14 C6 1.428(6) . ?
C13 C12 1.401(6) . ?
C12 C11 1.364(7) . ?
C12 H12 0.9500 . ?
C11 C10 1.409(6) . ?
C11 H11 0.9500 . ?
C10 C9 1.413(6) . ?
C9 C8 1.368(7) . ?
C9 H9 0.9500 . ?
C8 C7 1.405(7) . ?
C8 H8 0.9500 . ?
C7 C6 1.386(6) . ?
C7 H7 0.9500 . ?
N21 C26 1.399(5) . ?
O22 C35 1.208(5) . ?
C22 N22 1.461(6) . ?
C22 H22A 0.9800 . ?
C22 H22B 0.9800 . ?
C22 H22C 0.9800 . ?
N22 C23 1.468(6) . ?
N23 C24 1.462(6) . ?
N23 C25 1.473(6) . ?
C23 H23A 0.9800 . ?
C23 H23B 0.9800 . ?
C23 H23C 0.9800 . ?
N24 C33 1.339(5) . ?
N24 C34 1.367(6) . ?
C24 H24A 0.9800 . ?
C24 H24B 0.9800 . ?
C24 H24C 0.9800 . ?
C25 H25A 0.9800 . ?
C25 H25B 0.9800 . ?
C25 H25C 0.9800 . ?
C26 C27 1.369(6) . ?
C26 C34 1.434(6) . ?
C27 C28 1.409(6) . ?
C27 H27 0.9500 . ?
C28 C29 1.360(7) . ?
C28 H28 0.9500 . ?
C29 C30 1.413(6) . ?
C29 H29 0.9500 . ?
C30 C34 1.412(6) . ?
C30 C31 1.413(6) . ?
C33 C32 1.401(6) . ?
C33 C35 1.484(6) . ?
C32 C31 1.365(7) . ?
C32 H32 0.9500 . ?
C31 H31 0.9500 . ?
C36 H36A 0.9800 . ?
C36 H36B 0.9800 . ?
C36 H36C 0.9800 . ?

loop_
_geom_hbond_atom_site_label_D
_geom_hbond_atom_site_label_H
_geom_hbond_atom_site_label_A
_geom_hbond_distance_DH
_geom_hbond_distance_HA
_geom_hbond_distance_DA
_geom_hbond_angle_DHA
_geom_hbond_site_symmetry_A
_geom_hbond_publ_flag
C2 H2A F2 0.98 2.39 3.287(5) 151.7 1_645 yes
C5 H5A F2 0.98 2.45 3.350(5) 151.9 1_545 yes
C22 H22B F5 0.98 2.45 3.238(6) 137.1 3_665 yes
C27 H27 N22 0.95 2.59 3.064(6) 111.0 . yes

loop_
_geom_torsion_atom_site_label_1
_geom_torsion_atom_site_label_2
_geom_torsion_atom_site_label_3
_geom_torsion_atom_site_label_4
_geom_torsion
_geom_torsion_site_symmetry_1
_geom_torsion_site_symmetry_2
_geom_torsion_site_symmetry_3
_geom_torsion_site_symmetry_4
_geom_torsion_publ_flag
N3 C1 N1 C6 148.6(4) . . . . ?
N2 C1 N1 C6 -33.7(6) . . . . ?
N3 C1 N1 Cu1 -50.1(5) . . . . ?
N2 C1 N1 Cu1 127.6(4) . . . . ?
N1 C1 N2 C3 145.7(4) . . . . ?
N3 C1 N2 C3 -36.6(6) . . . . ?
N1 C1 N2 C2 -23.8(6) . . . . ?
N3 C1 N2 C2 153.9(4) . . . . ?
N1 C1 N3 C5 -17.8(6) . . . . ?
N2 C1 N3 C5 164.3(4) . . . . ?
N1 C1 N3 C4 143.4(4) . . . . ?
N2 C1 N3 C4 -34.5(6) . . . . ?
C16 O1 C15 O2 3.1(7) . . . . ?
C16 O1 C15 C13 -177.6(4) . . . . ?
C13 N4 C14 C10 -0.3(6) . . . . ?
Cu1 N4 C14 C10 -168.7(3) . . . . ?
C13 N4 C14 C6 178.6(4) . . . . ?
Cu1 N4 C14 C6 10.2(5) . . . . ?
C14 N4 C13 C12 -1.0(6) . . . . ?
Cu1 N4 C13 C12 165.3(3) . . . . ?
C14 N4 C13 C15 179.9(4) . . . . ?
Cu1 N4 C13 C15 -13.8(6) . . . . ?
O2 C15 C13 N4 -23.3(7) . . . . ?
O1 C15 C13 N4 157.4(4) . . . . ?
O2 C15 C13 C12 157.6(5) . . . . ?
O1 C15 C13 C12 -21.7(6) . . . . ?
N4 C13 C12 C11 2.2(7) . . . . ?
C15 C13 C12 C11 -178.8(4) . . . . ?
C13 C12 C11 C10 -2.0(7) . . . . ?
C12 C11 C10 C9 -179.2(4) . . . . ?
C12 C11 C10 C14 0.8(7) . . . . ?
N4 C14 C10 C11 0.4(6) . . . . ?
C6 C14 C10 C11 -178.5(4) . . . . ?
N4 C14 C10 C9 -179.6(4) . . . . ?
C6 C14 C10 C9 1.5(6) . . . . ?
C11 C10 C9 C8 177.7(4) . . . . ?
C14 C10 C9 C8 -2.4(7) . . . . ?
C10 C9 C8 C7 0.9(7) . . . . ?
C9 C8 C7 C6 1.6(7) . . . . ?
C8 C7 C6 N1 -176.3(4) . . . . ?
C8 C7 C6 C14 -2.4(6) . . . . ?
C1 N1 C6 C7 -27.6(6) . . . . ?
Cu1 N1 C6 C7 169.1(4) . . . . ?
C1 N1 C6 C14 158.5(4) . . . . ?
Cu1 N1 C6 C14 -4.9(5) . . . . ?
N4 C14 C6 C7 -178.1(4) . . . . ?
C10 C14 C6 C7 0.9(6) . . . . ?
N4 C14 C6 N1 -3.6(6) . . . . ?
C10 C14 C6 N1 175.3(4) . . . . ?
N23 C21 N21 C26 139.0(4) . . . . ?
N22 C21 N21 C26 -43.6(6) . . . . ?
N23 C21 N21 Cu1 -49.7(5) . . . . ?
N22 C21 N21 Cu1 127.7(4) . . . . ?
N23 C21 N22 C22 156.8(4) . . . . ?
N21 C21 N22 C22 -20.6(7) . . . . ?
N23 C21 N22 C23 -38.3(6) . . . . ?
N21 C21 N22 C23 144.2(4) . . . . ?
N21 C21 N23 C24 -21.9(6) . . . . ?
N22 C21 N23 C24 160.5(4) . . . . ?
N21 C21 N23 C25 147.7(4) . . . . ?
N22 C21 N23 C25 -29.9(6) . . . . ?
C21 N21 C26 C27 -21.6(6) . . . . ?
Cu1 N21 C26 C27 165.8(4) . . . . ?
C21 N21 C26 C34 165.7(4) . . . . ?
Cu1 N21 C26 C34 -6.9(4) . . . . ?
N21 C26 C27 C28 -170.1(4) . . . . ?
C34 C26 C27 C28 2.5(6) . . . . ?
C26 C27 C28 C29 2.3(7) . . . . ?
C27 C28 C29 C30 -4.5(7) . . . . ?
C28 C29 C30 C34 1.7(6) . . . . ?
C28 C29 C30 C31 -179.5(4) . . . . ?
C33 N24 C34 C30 -0.9(6) . . . . ?
Cu1 N24 C34 C30 -157.4(3) . . . . ?
C33 N24 C34 C26 177.2(4) . . . . ?
Cu1 N24 C34 C26 20.8(4) . . . . ?
C31 C30 C34 N24 2.3(6) . . . . ?
C29 C30 C34 N24 -178.8(4) . . . . ?
C31 C30 C34 C26 -175.7(4) . . . . ?
C29 C30 C34 C26 3.1(6) . . . . ?
C27 C26 C34 N24 176.7(4) . . . . ?
N21 C26 C34 N24 -9.9(5) . . . . ?
C27 C26 C34 C30 -5.1(6) . . . . ?
N21 C26 C34 C30 168.2(4) . . . . ?
C34 N24 C33 C32 -2.5(6) . . . . ?
Cu1 N24 C33 C32 149.1(3) . . . . ?
C34 N24 C33 C35 178.8(4) . . . . ?
Cu1 N24 C33 C35 -29.6(5) . . . . ?
N24 C33 C32 C31 4.5(7) . . . . ?
C35 C33 C32 C31 -176.8(4) . . . . ?
C33 C32 C31 C30 -2.8(7) . . . . ?
C34 C30 C31 C32 -0.3(6) . . . . ?
C29 C30 C31 C32 -179.2(4) . . . . ?
C36 O21 C35 O22 -2.2(7) . . . . ?
C36 O21 C35 C33 178.8(4) . . . . ?
N24 C33 C35 O22 141.4(5) . . . . ?
C32 C33 C35 O22 -37.4(6) . . . . ?
N24 C33 C35 O21 -39.7(5) . . . . ?
C32 C33 C35 O21 141.6(4) . . . . ?
